data_9003743
loop_
_publ_author_name
'Tarantino S C'
'Zema M'

_publ_section_title
;Mixing and ordering behavior in manganocolumbite-ferrocolumbite solid
 solution: A single-crystal X-ray diffraction study Sample: KRA n4 Qm=0.742
 from Kragero, Norway Sample: Annealed at T = 530 C for t = 92 h Note:
 Occupancies calculated assuming complete Fe/Mn disorder
;
_journal_name_full 'American Mineralogist'
_journal_page_first 1291
_journal_page_last 1300
_journal_paper_doi 10.2138/am.2005.1641
_journal_volume 90
_journal_year 2005
_chemical_formula_sum 'Ca0.008 Fe0.14 Mn0.786 Nb1.775 O6 Ta0.178 Ti0.032'
_chemical_name_mineral Manganocolumbite
_space_group_IT_number 60
_symmetry_space_group_name_Hall '-P 2n 2ab'
_symmetry_space_group_name_H-M 'P b c n'
_cell_angle_alpha 90
_cell_angle_beta 90
_cell_angle_gamma 90
_cell_length_a 14.334
_cell_length_b 5.737
_cell_length_c 5.096
_cell_formula_units_Z 4
_cell_volume 419.065
_exptl_crystal_thermal_history 'Annealed at T = 530 C for t = 92 h'
_cod_original_formula_sum 'Mn.786 Nb1.775 Fe.14 Ta.178 Ti.032 Ca.008 O6'
_cod_database_code 9003743

loop_
_symmetry_equiv_pos_as_xyz
x,y,z
x,-y,1/2+z
-x,y,1/2-z
1/2-x,1/2+y,z
1/2+x,1/2-y,-z
1/2+x,1/2+y,1/2-z
1/2-x,1/2-y,1/2+z
-x,-y,-z

loop_
_atom_site_label
_atom_site_fract_x
_atom_site_fract_y
_atom_site_fract_z
_atom_site_occupancy
_atom_site_U_iso_or_equiv
MnA 0.00000 0.32200 0.25000 0.64800 0.00980
NbA 0.00000 0.32200 0.25000 0.12300 0.00980
FeA 0.00000 0.32200 0.25000 0.11600 0.00980
TaA 0.00000 0.32200 0.25000 0.04400 0.00980
TiA 0.00000 0.32200 0.25000 0.02800 0.00980
CaA 0.00000 0.32200 0.25000 0.00800 0.00980
NbB 0.16367 0.17764 0.74094 0.82600 0.00760
MnB 0.16367 0.17764 0.74094 0.06900 0.00760
TaB 0.16367 0.17764 0.74094 0.06700 0.00760
FeB 0.16367 0.17764 0.74094 0.01200 0.00760
TiB 0.16367 0.17764 0.74094 0.00200 0.00760
O1 0.09620 0.10370 0.06270 1.00000 0.01350
O2 0.41910 0.11550 0.09280 1.00000 0.01250
O3 0.75668 0.12330 0.08910 1.00000 0.01020

loop_
_cod_related_entry_id
_cod_related_entry_database
_cod_related_entry_code
1 AMCSD 0003841
2 AMCSD 0003862

loop_
_[local]_alternative_name_id
_[local]_alternative_name_type
_[local]_alternative_name_source
_[local]_alternative_name_source_id
_[local]_alternative_name_value
1 mineral AMCSD 0003841 "Manganocolumbite"
2 mineral AMCSD 0003862 "Columbite-(Mn)"

_database_code_amcsd 0003841
